data_7027691
loop_
_publ_author_name
'Iveson, Peter B.'
'Drew, Michael G. B.'
'Hudson, Michael J.'
'Madic, Charles'

_publ_section_title
;
 Structural studies of lanthanide complexes with new hydrophobic
 malonamide solvent extraction agents&#x200A;&#x2020;
;
_journal_issue 20
_journal_name_full 'Journal of the Chemical Society, Dalton Transactions'
_journal_page_first 3605
_journal_paper_doi 10.1039/a905579g
_journal_year 1999
_chemical_formula_moiety Nd(L3)2(NO3)3
_chemical_formula_sum 'C42 H52 N7 Nd O13'
_chemical_formula_weight 1007.15
_chemical_name_systematic
; 
 ? 
;
_space_group_IT_number 15
_symmetry_cell_setting monoclinic
_symmetry_space_group_name_Hall '-C 2yc'
_symmetry_space_group_name_H-M 'C 1 2/c 1'
_atom_sites_solution_hydrogens geom
_atom_sites_solution_primary direct
_atom_sites_solution_secondary difmap
_audit_creation_method SHELXL-97
_cell_angle_alpha 90
_cell_angle_beta 96.725(10)
_cell_angle_gamma 90
_cell_formula_units_Z 4
_cell_length_a 26.48(3)
_cell_length_b 9.833(12)
_cell_length_c 18.58(2)
_cell_measurement_reflns_used all
_cell_measurement_temperature 293(2)
_cell_volume 4805(10)
_computing_cell_refinement XDS
_computing_data_collection 'XDS (Kabsch, 1991)'
_computing_data_reduction XDS
_computing_molecular_graphics PLATON(Spek,1994)
_computing_structure_refinement 'SHELXL-93 (Sheldrick, 1993)'
_computing_structure_solution 'SHELXS-86 (Sheldrick, 1990)'
_diffrn_ambient_temperature 293(2)
_diffrn_measurement_device 'Marresearch Image Plate'
_diffrn_measurement_method '95 frames at 2^o intervals, counting time 2 min.'
_diffrn_radiation_monochromator graphite
_diffrn_radiation_source 'fine-focus sealed tube'
_diffrn_radiation_type MoK\a
_diffrn_radiation_wavelength 0.71073
_diffrn_reflns_av_R_equivalents 0.0477
_diffrn_reflns_av_sigmaI/netI 0.0470
_diffrn_reflns_limit_h_max 32
_diffrn_reflns_limit_h_min 0
_diffrn_reflns_limit_k_max 11
_diffrn_reflns_limit_k_min -11
_diffrn_reflns_limit_l_max 22
_diffrn_reflns_limit_l_min -22
_diffrn_reflns_number 7521
_diffrn_reflns_theta_max 25.99
_diffrn_reflns_theta_min 3.06
_diffrn_standards_number n/a
_exptl_absorpt_coefficient_mu 1.147
_exptl_absorpt_correction_T_max 1.00
_exptl_absorpt_correction_T_min 0.43
_exptl_absorpt_correction_type 'DIFABS(Walker and Stuart, 1983)'
_exptl_crystal_density_diffrn 1.392
_exptl_crystal_density_method 'not measured'
_exptl_crystal_F_000 2068
_exptl_crystal_size_max 0.35
_exptl_crystal_size_mid 0.30
_exptl_crystal_size_min 0.25
_refine_diff_density_max 1.238
_refine_diff_density_min -1.500
_refine_diff_density_rms 0.085
_refine_ls_extinction_coef 0.00042(18)
_refine_ls_extinction_expression Fc^*^=kFc[1+0.001xFc^2^\l^3^/sin(2\q)]^-1/4^
_refine_ls_extinction_method SHELXL
_refine_ls_goodness_of_fit_ref 1.050
_refine_ls_hydrogen_treatment mixed
_refine_ls_matrix_type full
_refine_ls_number_parameters 290
_refine_ls_number_reflns 4354
_refine_ls_number_restraints 0
_refine_ls_restrained_S_all 1.050
_refine_ls_R_factor_all 0.0647
_refine_ls_R_factor_gt 0.0503
_refine_ls_shift/su_max 0.293
_refine_ls_shift/su_mean 0.004
_refine_ls_structure_factor_coef Fsqd
_refine_ls_weighting_details 'w=1/[\s^2^(Fo^2^)+(0.0709P)^2^+12.2832P] where P=(Fo^2^+2Fc^2^)/3'
_refine_ls_weighting_scheme calc
_refine_ls_wR_factor_gt 0.1253
_refine_ls_wR_factor_ref 0.1333
_reflns_number_gt 3688
_reflns_number_total 4354
_reflns_threshold_expression >2sigma(I)
_cod_data_source_file 905579Gsup1.cif
_cod_data_source_block 1
_cod_depositor_comments
;
The following automatic conversions were performed:

'_refine_ls_weighting_scheme' value 'calc
w=1/[\s^2^(Fo^2^)+(0.0709P)^2^+12.2832P] where P=(Fo^2^+2Fc^2^)/3'
was changed to 'calc'. New tag '_refine_ls_weighting_details' was
created. The value of the new tag was set to
'w=1/[\s^2^(Fo^2^)+(0.0709P)^2^+12.2832P] where P=(Fo^2^+2Fc^2^)/3'.

Automatic conversion script
Id: cif_fix_values 3143 2015-03-26 13:38:13Z robertas 
;
_cod_original_sg_symbol_H-M C2/c
_cod_database_code 7027691

loop_
_symmetry_equiv_pos_as_xyz
'x, y, z'
'-x, y, -z+1/2'
'x+1/2, y+1/2, z'
'-x+1/2, y+1/2, -z+1/2'
'-x, -y, -z'
'x, -y, z-1/2'
'-x+1/2, -y+1/2, -z'
'x+1/2, -y+1/2, z-1/2'

loop_
_atom_site_label
_atom_site_type_symbol
_atom_site_fract_x
_atom_site_fract_y
_atom_site_fract_z
_atom_site_U_iso_or_equiv
_atom_site_adp_type
_atom_site_occupancy
_atom_site_calc_flag
_atom_site_refinement_flags
Nd Nd 0.0000 0.10219(4) 0.2500 0.04717(17) Uani 1 d S
O1 O -0.05504(19) -0.0996(4) 0.2348(2) 0.0748(13) Uani 1 d .
C2 C -0.0838(2) -0.1653(5) 0.2688(3) 0.0575(13) Uani 1 d .
C3 C -0.08235(19) -0.1583(5) 0.3506(3) 0.0491(11) Uani 1 d .
H3 H -0.1156 -0.1836 0.3648 0.059 Uiso 1 calc R
C4 C -0.06836(17) -0.0156(5) 0.3768(2) 0.0437(10) Uani 1 d .
O5 O -0.02624(13) 0.0337(4) 0.36649(17) 0.0536(8) Uani 1 d .
N11 N -0.10004(16) 0.0538(5) 0.4140(2) 0.0537(10) Uani 1 d .
C12 C -0.0844(3) 0.1898(8) 0.4417(4) 0.090(2) Uani 1 d .
H12A H -0.0617 0.1806 0.4856 0.108 Uiso 1 calc R
H12B H -0.1139 0.2403 0.4513 0.108 Uiso 1 calc R
H12C H -0.0674 0.2371 0.4062 0.108 Uiso 1 calc R
C13 C -0.15105(19) 0.0121(6) 0.4233(3) 0.0524(12) Uani 1 d .
C14 C -0.1598(3) -0.0503(9) 0.4872(3) 0.082(2) Uani 1 d .
H14 H -0.1333 -0.0699 0.5230 0.099 Uiso 1 calc R
C15 C -0.2101(3) -0.0830(10) 0.4962(4) 0.104(3) Uani 1 d .
H15 H -0.2171 -0.1241 0.5390 0.124 Uiso 1 calc R
C16 C -0.2487(3) -0.0562(10) 0.4439(5) 0.097(2) Uani 1 d .
H16 H -0.2818 -0.0804 0.4507 0.116 Uiso 1 calc R
C17 C -0.2394(3) 0.0070(8) 0.3802(4) 0.084(2) Uani 1 d .
H17 H -0.2661 0.0267 0.3446 0.101 Uiso 1 calc R
C18 C -0.1901(2) 0.0406(6) 0.3700(3) 0.0636(14) Uani 1 d .
H18 H -0.1834 0.0824 0.3272 0.076 Uiso 1 calc R
N21 N -0.1181(2) -0.2496(5) 0.2314(3) 0.0714(14) Uani 1 d .
C22 C -0.1177(4) -0.2618(10) 0.1523(4) 0.134(4) Uani 1 d .
H22A H -0.1514 -0.2818 0.1299 0.161 Uiso 1 calc R
H22B H -0.0952 -0.3338 0.1421 0.161 Uiso 1 calc R
H22C H -0.1063 -0.1778 0.1334 0.161 Uiso 1 calc R
C23 C -0.1522(2) -0.3377(6) 0.2644(3) 0.0592(13) Uani 1 d .
C24 C -0.1966(2) -0.2890(7) 0.2850(3) 0.0692(15) Uani 1 d .
H24 H -0.2050 -0.1975 0.2790 0.083 Uiso 1 calc R
C25 C -0.2295(3) -0.3786(11) 0.3152(4) 0.097(3) Uani 1 d .
H25 H -0.2599 -0.3471 0.3295 0.117 Uiso 1 calc R
C26 C -0.2166(4) -0.5133(12) 0.3238(5) 0.111(3) Uani 1 d .
H26 H -0.2381 -0.5726 0.3447 0.133 Uiso 1 calc R
C27 C -0.1728(4) -0.5607(8) 0.3020(5) 0.102(3) Uani 1 d .
H27 H -0.1647 -0.6524 0.3072 0.122 Uiso 1 calc R
C28 C -0.1406(3) -0.4740(7) 0.2725(4) 0.0778(18) Uani 1 d .
H28 H -0.1106 -0.5071 0.2577 0.093 Uiso 1 calc R
N33 N 0.0000 0.4048(8) 0.2500 0.081(2) Uani 1 d S
O34 O 0.0000 0.5302(8) 0.2500 0.153(4) Uani 1 d S
O31 O 0.0030(2) 0.3389(5) 0.1933(3) 0.0948(15) Uani 1 d .
N43 N 0.10726(18) 0.1654(7) 0.3147(3) 0.0829(17) Uani 1 d .
O44 O 0.15122(18) 0.1868(12) 0.3399(3) 0.160(4) Uani 1 d .
O41 O 0.09345(16) 0.1757(5) 0.2477(2) 0.0775(12) Uani 1 d .
O42 O 0.07418(15) 0.1336(6) 0.3539(2) 0.0822(14) Uani 1 d .
C31 C -0.0413(2) -0.2597(6) 0.3840(4) 0.0734(16) Uani 1 d .
H31A H -0.0434 -0.3422 0.3552 0.088 Uiso 1 calc R
H31B H -0.0079 -0.2201 0.3817 0.088 Uiso 1 calc R
C32 C -0.0465(3) -0.2965(8) 0.4620(4) 0.092(2) Uani 1 d .
H32A H -0.0520 -0.2143 0.4889 0.111 Uiso 1 calc R
H32B H -0.0152 -0.3379 0.4839 0.111 Uiso 1 calc R
C33 C -0.0906(4) -0.3944(10) 0.4674(6) 0.127(4) Uani 1 d .
H33A H -0.1222 -0.3461 0.4538 0.153 Uiso 1 calc R
H33B H -0.0885 -0.4668 0.4325 0.153 Uiso 1 calc R
C34 C -0.0927(5) -0.4535(12) 0.5361(7) 0.155(5) Uani 1 d .
H34A H -0.1188 -0.5219 0.5327 0.186 Uiso 1 calc R
H34B H -0.1002 -0.3846 0.5698 0.186 Uiso 1 calc R
H34C H -0.0605 -0.4943 0.5525 0.186 Uiso 1 calc R

loop_
_atom_site_aniso_label
_atom_site_aniso_U_11
_atom_site_aniso_U_22
_atom_site_aniso_U_33
_atom_site_aniso_U_23
_atom_site_aniso_U_13
_atom_site_aniso_U_12
Nd 0.0481(2) 0.0518(3) 0.0434(2) 0.000 0.01281(15) 0.000
O1 0.106(3) 0.070(3) 0.055(2) -0.0173(19) 0.038(2) -0.035(2)
C2 0.072(3) 0.051(3) 0.053(3) -0.015(2) 0.019(3) -0.009(3)
C3 0.057(3) 0.047(3) 0.045(3) -0.001(2) 0.016(2) -0.006(2)
C4 0.047(2) 0.054(3) 0.031(2) 0.0009(19) 0.0054(18) -0.005(2)
O5 0.060(2) 0.063(2) 0.0398(17) -0.0011(15) 0.0127(15) -0.0115(17)
N11 0.057(2) 0.062(3) 0.044(2) -0.0154(19) 0.0156(19) -0.013(2)
C12 0.090(5) 0.088(5) 0.097(5) -0.052(4) 0.035(4) -0.023(4)
C13 0.052(3) 0.065(3) 0.042(3) -0.005(2) 0.015(2) -0.001(2)
C14 0.066(4) 0.130(6) 0.052(3) 0.012(4) 0.016(3) -0.009(4)
C15 0.083(5) 0.169(9) 0.064(4) 0.022(5) 0.031(4) -0.017(5)
C16 0.057(4) 0.141(7) 0.096(5) -0.010(5) 0.028(4) -0.006(4)
C17 0.065(4) 0.105(5) 0.080(5) -0.009(4) 0.004(3) 0.016(4)
C18 0.067(4) 0.067(3) 0.057(3) 0.000(3) 0.007(3) 0.006(3)
N21 0.084(3) 0.079(3) 0.056(3) -0.026(2) 0.027(2) -0.029(3)
C22 0.184(10) 0.164(9) 0.062(4) -0.058(5) 0.053(5) -0.097(8)
C23 0.060(3) 0.055(3) 0.063(3) -0.017(2) 0.007(3) -0.011(2)
C24 0.061(3) 0.077(4) 0.068(4) -0.012(3) 0.004(3) 0.007(3)
C25 0.052(4) 0.157(9) 0.085(5) -0.023(5) 0.017(3) -0.021(4)
C26 0.123(8) 0.126(8) 0.082(5) 0.001(5) 0.004(5) -0.072(7)
C27 0.114(7) 0.062(4) 0.120(7) 0.008(4) -0.018(6) -0.023(4)
C28 0.068(4) 0.062(4) 0.101(5) -0.012(3) -0.001(3) -0.007(3)
N33 0.068(5) 0.062(5) 0.119(7) 0.000 0.034(5) 0.000
O34 0.187(10) 0.050(5) 0.238(13) 0.000 0.102(9) 0.000
O31 0.130(4) 0.072(3) 0.087(3) 0.016(3) 0.030(3) 0.011(3)
N43 0.043(3) 0.142(5) 0.062(3) 0.005(3) 0.000(2) 0.000(3)
O44 0.044(3) 0.342(11) 0.090(4) 0.031(6) -0.009(2) -0.028(4)
O41 0.063(2) 0.116(4) 0.053(2) 0.011(2) 0.0057(18) -0.012(2)
O42 0.048(2) 0.148(4) 0.051(2) -0.004(2) 0.0115(17) -0.011(2)
C31 0.069(4) 0.059(4) 0.091(5) 0.006(3) 0.006(3) 0.002(3)
C32 0.091(5) 0.088(5) 0.092(5) 0.031(4) -0.017(4) -0.010(4)
C33 0.115(7) 0.131(8) 0.127(8) 0.069(6) -0.022(6) -0.037(6)
C34 0.174(11) 0.121(8) 0.161(11) 0.067(8) -0.013(8) -0.028(8)

loop_
_atom_type_symbol
_atom_type_description
_atom_type_scat_dispersion_real
_atom_type_scat_dispersion_imag
_atom_type_scat_source
C C 0.0033 0.0016 'International Tables Vol C Tables 4.2.6.8 and 6.1.1.4'
H H 0.0000 0.0000 'International Tables Vol C Tables 4.2.6.8 and 6.1.1.4'
N N 0.0061 0.0033 'International Tables Vol C Tables 4.2.6.8 and 6.1.1.4'
O O 0.0106 0.0060 'International Tables Vol C Tables 4.2.6.8 and 6.1.1.4'
Nd Nd -0.1943 3.0179 'International Tables Vol C Tables 4.2.6.8 and 6.1.1.4'

loop_
_geom_angle_atom_site_label_1
_geom_angle_atom_site_label_2
_geom_angle_atom_site_label_3
_geom_angle
_geom_angle_site_symmetry_1
_geom_angle_site_symmetry_3
O5 Nd O5 148.03(18) . 2
O5 Nd O1 69.74(13) . .
O5 Nd O1 84.44(13) . 2
O1 Nd O1 72.4(3) . 2
O5 Nd O31 129.82(15) . .
O1 Nd O31 137.12(19) . .
O5 Nd O31 81.88(16) . 2
O1 Nd O31 137.20(17) . 2
O31 Nd O31 49.3(3) . 2
O5 Nd O41 117.61(12) . .
O1 Nd O41 141.21(17) . .
O31 Nd O41 70.37(17) . .
O5 Nd O41 71.99(13) . 2
O1 Nd O41 70.91(18) . 2
O31 Nd O41 80.02(18) . 2
O41 Nd O41 147.5(2) . 2
O5 Nd O42 69.11(14) . .
O1 Nd O42 124.41(17) . .
O31 Nd O42 98.14(18) . .
O41 Nd O42 48.62(14) . .
O5 Nd O42 114.92(14) . 2
O1 Nd O42 68.04(18) . 2
O31 Nd O42 69.10(19) . 2
O41 Nd O42 126.51(14) . 2
O42 Nd O42 166.4(3) . 2
C2 O1 Nd 139.5(3) . .
O1 C2 N21 118.5(5) . .
O1 C2 C3 123.1(5) . .
N21 C2 C3 118.4(5) . .
C4 C3 C2 109.9(4) . .
C4 C3 C31 109.5(4) . .
C2 C3 C31 107.9(5) . .
O5 C4 N11 120.5(5) . .
O5 C4 C3 119.7(4) . .
N11 C4 C3 119.7(4) . .
C4 O5 Nd 126.4(3) . .
C4 N11 C13 124.8(4) . .
C4 N11 C12 118.5(4) . .
C13 N11 C12 116.4(4) . .
C18 C13 C14 121.5(5) . .
C18 C13 N11 119.5(5) . .
C14 C13 N11 118.9(5) . .
C13 C14 C15 117.5(6) . .
C16 C15 C14 121.4(7) . .
C15 C16 C17 120.5(7) . .
C18 C17 C16 119.3(6) . .
C13 C18 C17 119.7(6) . .
C2 N21 C23 124.4(5) . .
C2 N21 C22 118.4(5) . .
C23 N21 C22 117.0(5) . .
C24 C23 C28 119.9(6) . .
C24 C23 N21 120.8(6) . .
C28 C23 N21 119.3(5) . .
C23 C24 C25 119.2(7) . .
C26 C25 C24 119.6(7) . .
C27 C26 C25 120.6(8) . .
C26 C27 C28 120.1(8) . .
C27 C28 C23 120.6(7) . .
O34 N33 O31 121.2(4) . 2
O34 N33 O31 121.3(4) . .
O31 N33 O31 117.5(8) 2 .
N33 O31 Nd 96.7(4) . .
O42 N43 O44 121.6(6) . .
O44 N43 O41 121.2(5) . .
O42 N43 O41 117.2(5) . .
N43 O41 Nd 97.4(3) . .
N43 O44 Nd 96.7(3) . .
C32 C31 C3 113.4(6) . .
C31 C32 C33 111.7(7) . .
C34 C33 C32 115.5(8) . .

loop_
_geom_bond_atom_site_label_1
_geom_bond_atom_site_label_2
_geom_bond_distance
_geom_bond_site_symmetry_2
Nd O5 2.444(4) .
Nd O5 2.444(4) 2
Nd O1 2.456(4) .
Nd O1 2.456(4) 2
Nd O31 2.560(6) .
Nd O31 2.560(6) 2
Nd O41 2.581(5) .
Nd O41 2.581(5) 2
Nd O42 2.606(5) .
Nd O42 2.606(5) 2
O1 C2 1.227(6) .
C2 N21 1.358(7) .
C2 C3 1.518(7) .
C3 C4 1.517(7) .
C3 C31 1.552(8) .
C4 O5 1.250(6) .
C4 N11 1.336(6) .
N11 C13 1.440(6) .
N11 C12 1.474(8) .
C13 C18 1.376(8) .
C13 C14 1.380(8) .
C14 C15 1.397(10) .
C15 C16 1.352(11) .
C16 C17 1.383(11) .
C17 C18 1.379(9) .
N21 C23 1.435(7) .
N21 C22 1.477(8) .
C23 C24 1.368(8) .
C23 C28 1.380(9) .
C24 C25 1.401(11) .
C25 C26 1.373(13) .
C26 C27 1.356(13) .
C27 C28 1.364(11) .
N33 O34 1.234(11) .
N33 O31 1.248(6) 2
N33 O31 1.249(6) .
N43 O42 1.220(7) .
N43 O44 1.243(6) .
N43 O41 1.260(6) .
C31 C32 1.515(10) .
C32 C33 1.523(11) .
C33 C34 1.409(13) .
